data_2203165
loop_
_publ_author_name
'Amini, Mostafa M.'
'Mirzaee, Mehdi'
'Yeganeh, Farnaz'
'Ng, Seik Weng'

_publ_section_title
;
 Tris(8-hydroxyquinolinato-\k^2^<i>O,N</i>)oxoniobium(V)
 dichloromethane disolvate
;
_journal_issue 2
_journal_name_full 'Acta Crystallographica Section E'
_journal_page_first m147
_journal_page_last m148
_journal_paper_doi 10.1107/S1600536803029556
_journal_volume 60
_journal_year 2004
_chemical_formula_iupac '[Nb O (C9 H6 N O)3], 2C H2 Cl2'
_chemical_formula_moiety '(C27 H18 N3 O4 Nb), 2(C H2 Cl2)'
_chemical_formula_sum 'C29 H22 Cl4 N3 Nb O4'
_chemical_formula_weight 711.21
_chemical_name_systematic
;
Tris(8-hydroxyquinolinato-\k^2^O,N)oxoniobium(V) dichloromethane disolvate
;
_space_group_IT_number 62
_symmetry_cell_setting orthorhombic
_symmetry_space_group_name_Hall '-P 2ac 2n'
_symmetry_space_group_name_H-M 'P n m a'
_atom_sites_solution_hydrogens geom
_atom_sites_solution_primary direct
_atom_sites_solution_secondary difmap
_audit_creation_method SHELXL-97
_cell_angle_alpha 90
_cell_angle_beta 90
_cell_angle_gamma 90
_cell_formula_units_Z 4
_cell_length_a 12.5990(10)
_cell_length_b 17.6590(10)
_cell_length_c 13.0240(10)
_cell_measurement_reflns_used 5268
_cell_measurement_temperature 163(2)
_cell_measurement_theta_max 26.0
_cell_measurement_theta_min 2.4
_cell_volume 2897.7(4)
_computing_cell_refinement SMART
_computing_data_collection 'SMART (Bruker, 2001)'
_computing_data_reduction 'SAINT (Bruker, 2001)'
_computing_molecular_graphics 'ORTEPII (Johnson, 1976)'
_computing_publication_material SHELXL97
_computing_structure_refinement 'SHELXL97 (Sheldrick, 1997)'
_computing_structure_solution 'SHELXS97 (Sheldrick, 1997)'
_diffrn_ambient_temperature 163(2)
_diffrn_measured_fraction_theta_full 0.99
_diffrn_measured_fraction_theta_max 0.99
_diffrn_measurement_device_type 'Siemens P4/CCD area-detector'
_diffrn_measurement_method '\f and \w'
_diffrn_radiation_monochromator graphite
_diffrn_radiation_source 'fine-focus sealed tube'
_diffrn_radiation_type MoK\a
_diffrn_radiation_wavelength 0.71073
_diffrn_reflns_av_R_equivalents 0.066
_diffrn_reflns_av_sigmaI/netI 0.035
_diffrn_reflns_limit_h_max 15
_diffrn_reflns_limit_h_min -15
_diffrn_reflns_limit_k_max 21
_diffrn_reflns_limit_k_min -10
_diffrn_reflns_limit_l_max 16
_diffrn_reflns_limit_l_min -16
_diffrn_reflns_number 35672
_diffrn_reflns_theta_full 26.5
_diffrn_reflns_theta_max 26.5
_diffrn_reflns_theta_min 1.9
_diffrn_standards_decay_% 0
_diffrn_standards_interval_time 0
_diffrn_standards_number 0
_exptl_absorpt_coefficient_mu 0.83
_exptl_absorpt_correction_T_max 0.945
_exptl_absorpt_correction_T_min 0.711
_exptl_absorpt_correction_type multi-scan
_exptl_absorpt_process_details '(SADABS; Sheldrick, 1996)'
_exptl_crystal_colour Orange
_exptl_crystal_density_diffrn 1.630
_exptl_crystal_density_method 'not measured'
_exptl_crystal_description Plate
_exptl_crystal_F_000 1432
_exptl_crystal_size_max 0.35
_exptl_crystal_size_mid 0.13
_exptl_crystal_size_min 0.07
_refine_diff_density_max 0.72
_refine_diff_density_min -0.61
_refine_ls_extinction_method none
_refine_ls_goodness_of_fit_ref 1.03
_refine_ls_hydrogen_treatment constr
_refine_ls_matrix_type full
_refine_ls_number_parameters 205
_refine_ls_number_reflns 3058
_refine_ls_number_restraints 0
_refine_ls_restrained_S_all 1.03
_refine_ls_R_factor_all 0.054
_refine_ls_R_factor_gt 0.036
_refine_ls_shift/su_max 0.001
_refine_ls_shift/su_mean 0.001
_refine_ls_structure_factor_coef Fsqd
_refine_ls_weighting_details 'calc w = 1/[\s^2^(Fo^2^)+(0.0517P)^2^+2.9577P] where P = (Fo^2^+2Fc^2^)/3'
_refine_ls_weighting_scheme calc
_refine_ls_wR_factor_gt 0.088
_refine_ls_wR_factor_ref 0.097
_reflns_number_gt 2422
_reflns_number_total 3058
_reflns_threshold_expression I>2\s(I)
_cod_data_source_file ci6322.cif
_cod_data_source_block I
_cod_depositor_comments
;
The following automatic conversions were performed:
'_symmetry_cell_setting' value 'Orthorhombic' changed to 'orthorhombic'
according to '/home/saulius/struct/CIF-dictionaries/cif_core.dic'
dictionary named 'cif_core.dic' version 2.4.1 from 2010-06-29.

Automatic conversion script
Id: cif_fix_enum 1527 2010-12-29 10:47:43Z saulius 

The following automatic conversions were performed:

'_symmetry_cell_setting' value 'Orthorhombic' changed to
'orthorhombic' according to
/home/saulius/struct/CIF-dictionaries/cif_core.dic dictionary named
'cif_core.dic' version 2.4.1 from 2010-06-29.

Automatic conversion script
Id: cif_fix_values 1715 2011-07-08 13:25:40Z adriana 
;
_cod_original_cell_volume 2897.5(4)
_cod_database_code 2203165
_cod_database_fobs_code 2203165

loop_
_symmetry_equiv_pos_as_xyz
'x, y, z'
'-x+1/2, -y, z+1/2'
'-x, y+1/2, -z'
'x+1/2, -y+1/2, -z+1/2'
'-x, -y, -z'
'x-1/2, y, -z-1/2'
'x, -y-1/2, z'
'-x-1/2, y-1/2, z-1/2'

loop_
_atom_site_label
_atom_site_fract_x
_atom_site_fract_y
_atom_site_fract_z
_atom_site_U_iso_or_equiv
_atom_site_adp_type
_atom_site_calc_flag
_atom_site_refinement_flags
_atom_site_occupancy
_atom_site_type_symbol
Nb1 0.12824(3) 0.2500 0.01209(3) 0.01960(10) Uani d S 1 Nb
Cl1 0.51960(10) 0.40630(7) -0.07858(9) 0.0756(4) Uani d . 1 Cl
Cl2 0.45550(10) 0.36682(8) 0.12763(9) 0.0803(4) Uani d . 1 Cl
O1 0.2534(2) 0.2500 -0.0429(2) 0.0290(6) Uani d S 1 O
O2 0.1452(2) 0.31900(10) 0.13780(10) 0.0272(5) Uani d . 1 O
O3 0.0417(2) 0.2500 -0.1216(2) 0.0219(6) Uani d S 1 O
N1 0.1121(2) 0.37790(10) -0.0399(2) 0.0229(5) Uani d . 1 N
N2 -0.0552(3) 0.2500 0.0580(2) 0.0213(7) Uani d S 1 N
C1 0.0926(2) 0.4054(2) -0.1329(2) 0.0280(10) Uani d . 1 C
C2 0.0975(3) 0.4841(2) -0.1542(3) 0.0340(10) Uani d . 1 C
C3 0.1234(2) 0.5338(2) -0.0787(3) 0.0340(10) Uani d . 1 C
C4 0.1437(2) 0.5076(2) 0.0219(3) 0.0300(10) Uani d . 1 C
C5 0.1686(3) 0.5525(2) 0.1083(3) 0.0370(10) Uani d . 1 C
C6 0.1825(3) 0.5197(2) 0.2020(3) 0.0400(10) Uani d . 1 C
C7 0.1748(3) 0.4399(2) 0.2167(3) 0.0340(10) Uani d . 1 C
C8 0.1526(2) 0.3944(2) 0.1340(2) 0.0260(10) Uani d . 1 C
C9 0.1362(2) 0.4283(2) 0.0369(2) 0.0230(10) Uani d . 1 C
C10 -0.1001(4) 0.2500 0.1496(3) 0.0300(10) Uani d S 1 C
C11 -0.2114(4) 0.2500 0.1636(4) 0.0370(10) Uani d S 1 C
C12 -0.2749(4) 0.2500 0.0790(4) 0.0360(10) Uani d S 1 C
C13 -0.2316(3) 0.2500 -0.0203(3) 0.0270(10) Uani d S 1 C
C14 -0.2889(4) 0.2500 -0.1138(4) 0.0340(10) Uani d S 1 C
C15 -0.2352(4) 0.2500 -0.2065(4) 0.0340(10) Uani d S 1 C
C16 -0.1248(3) 0.2500 -0.2113(3) 0.0290(10) Uani d S 1 C
C17 -0.0648(3) 0.2500 -0.1230(3) 0.0220(10) Uani d S 1 C
C18 -0.1188(3) 0.2500 -0.0273(3) 0.0210(10) Uani d S 1 C
C19 0.4120(3) 0.3933(2) 0.0056(3) 0.0530(10) Uani d . 1 C
H1 0.0747 0.3713 -0.1867 0.034 Uiso calc R 1 H
H2 0.0826 0.5020 -0.2215 0.040 Uiso calc R 1 H
H3 0.1280 0.5864 -0.0936 0.041 Uiso calc R 1 H
H5 0.1758 0.6058 0.1010 0.044 Uiso calc R 1 H
H6 0.1978 0.5510 0.2594 0.048 Uiso calc R 1 H
H7 0.1849 0.4185 0.2829 0.041 Uiso calc R 1 H
H10 -0.0557 0.2500 0.2086 0.035 Uiso calc SR 1 H
H11 -0.2412 0.2500 0.2306 0.044 Uiso calc SR 1 H
H12 -0.3498 0.2500 0.0873 0.043 Uiso calc SR 1 H
H14 -0.3643 0.2500 -0.1129 0.041 Uiso calc SR 1 H
H15 -0.2748 0.2500 -0.2686 0.040 Uiso calc SR 1 H
H16 -0.0905 0.2500 -0.2762 0.034 Uiso calc SR 1 H
H19a 0.3710 0.4410 0.0106 0.064 Uiso calc R 1 H
H19b 0.3644 0.3537 -0.0220 0.064 Uiso calc R 1 H

loop_
_atom_site_aniso_label
_atom_site_aniso_U_11
_atom_site_aniso_U_22
_atom_site_aniso_U_33
_atom_site_aniso_U_12
_atom_site_aniso_U_13
_atom_site_aniso_U_23
Nb1 0.0232(2) 0.0124(2) 0.0231(2) 0.000 -0.00300(10) 0.000
Cl1 0.1000(10) 0.0586(7) 0.0683(7) 0.0042(6) 0.0305(7) 0.0030(6)
Cl2 0.1140(10) 0.0667(8) 0.0601(7) 0.0148(7) 0.0179(7) 0.0081(6)
O1 0.029(2) 0.019(2) 0.039(2) 0.000 -0.0020(10) 0.000
O2 0.0420(10) 0.0130(10) 0.0260(10) -0.0020(10) -0.0100(10) -0.0020(10)
O3 0.0250(10) 0.021(2) 0.0200(10) 0.000 0.0010(10) 0.000
N1 0.0250(10) 0.0160(10) 0.0280(10) 0.0020(10) 0.0010(10) 0.0030(10)
N2 0.029(2) 0.014(2) 0.021(2) 0.000 0.0020(10) 0.000
C1 0.032(2) 0.025(2) 0.028(2) 0.0030(10) 0.0030(10) 0.0060(10)
C2 0.038(2) 0.026(2) 0.038(2) 0.0060(10) 0.0100(10) 0.0130(10)
C3 0.033(2) 0.018(2) 0.052(2) 0.0000(10) 0.011(2) 0.0100(10)
C4 0.022(2) 0.0160(10) 0.051(2) 0.0020(10) 0.0030(10) 0.0020(10)
C5 0.036(2) 0.013(2) 0.062(2) 0.0010(10) -0.006(2) -0.0060(10)
C6 0.042(2) 0.020(2) 0.059(2) 0.0030(10) -0.018(2) -0.015(2)
C7 0.041(2) 0.021(2) 0.041(2) 0.0030(10) -0.016(2) -0.0080(10)
C8 0.026(2) 0.0160(10) 0.037(2) 0.0010(10) -0.0060(10) -0.0030(10)
C9 0.0200(10) 0.0160(10) 0.034(2) 0.0000(10) -0.0010(10) -0.0010(10)
C10 0.042(3) 0.023(2) 0.024(2) 0.000 0.003(2) 0.000
C11 0.050(3) 0.023(2) 0.038(3) 0.000 0.021(2) 0.000
C12 0.032(2) 0.021(2) 0.055(3) 0.000 0.015(2) 0.000
C13 0.026(2) 0.012(2) 0.042(2) 0.000 0.001(2) 0.000
C14 0.026(2) 0.020(2) 0.058(3) 0.000 -0.009(2) 0.000
C15 0.039(3) 0.023(2) 0.038(3) 0.000 -0.018(2) 0.000
C16 0.043(3) 0.020(2) 0.024(2) 0.000 -0.006(2) 0.000
C17 0.028(2) 0.011(2) 0.026(2) 0.000 -0.001(2) 0.000
C18 0.026(2) 0.007(2) 0.030(2) 0.000 0.000(2) 0.000
C19 0.039(2) 0.045(2) 0.075(3) -0.007(2) -0.005(2) -0.008(2)

loop_
_atom_type_symbol
_atom_type_description
_atom_type_scat_dispersion_real
_atom_type_scat_dispersion_imag
_atom_type_scat_source
C C 0.0033 0.0016 'International Tables Vol C Tables 4.2.6.8 and 6.1.1.4'
H H 0.0000 0.0000 'International Tables Vol C Tables 4.2.6.8 and 6.1.1.4'
N N 0.0061 0.0033 'International Tables Vol C Tables 4.2.6.8 and 6.1.1.4'
O O 0.0106 0.0060 'International Tables Vol C Tables 4.2.6.8 and 6.1.1.4'
Cl Cl 0.1484 0.1585 'International Tables Vol C Tables 4.2.6.8 and 6.1.1.4'
Nb Nb -2.0727 0.6215 'International Tables Vol C Tables 4.2.6.8 and 6.1.1.4'

loop_
_geom_angle_atom_site_label_1
_geom_angle_atom_site_label_2
_geom_angle_atom_site_label_3
_geom_angle_site_symmetry_1
_geom_angle_site_symmetry_3
_geom_angle
_geom_angle_publ_flag
O1 Nb1 O2 . . 103.60(10) yes
O1 Nb1 O2 . 7_565 103.60(10) no
O1 Nb1 O3 . . 97.60(10) yes
O1 Nb1 N1 . . 87.70(10) yes
O1 Nb1 N1 . 7_565 87.70(10) no
O1 Nb1 N2 . . 170.10(10) yes
O2 Nb1 O2 . 7_565 72.80(10) yes
O2 Nb1 O3 . . 137.00(10) yes
O2 Nb1 N1 . . 70.80(10) yes
O2 Nb1 N1 . 7_565 143.50(10) yes
O2 Nb1 N2 . . 84.30(10) yes
O2 Nb1 O3 7_565 . 137.00(10) no
O2 Nb1 N1 7_565 . 143.50(10) no
O2 Nb1 N1 7_565 7_565 70.80(10) no
O2 Nb1 N2 7_565 . 84.30(10) no
O3 Nb1 N1 . . 73.30(10) yes
O3 Nb1 N1 . 7_565 73.30(10) no
N1 Nb1 N1 7_565 . 145.20(10) yes
O3 Nb1 N2 . . 72.50(10) yes
N1 Nb1 N2 . . 89.40(10) yes
N1 Nb1 N2 7_565 . 89.40(10) no
C8 O2 Nb1 . . 124.7(2) no
C17 O3 Nb1 . . 122.9(2) no
C1 N1 C9 . . 117.9(3) no
C1 N1 Nb1 . . 128.8(2) no
C9 N1 Nb1 . . 113.0(2) no
C10 N2 C18 . . 118.8(4) no
C10 N2 Nb1 . . 129.9(3) no
C18 N2 Nb1 . . 111.3(2) no
N1 C1 C2 . . 121.9(3) no
C3 C2 C1 . . 120.1(3) no
C2 C3 C4 . . 120.1(3) no
C5 C4 C9 . . 117.4(3) no
C5 C4 C3 . . 126.5(3) no
C9 C4 C3 . . 116.1(3) no
C6 C5 C4 . . 120.3(3) no
C5 C6 C7 . . 122.1(3) no
C8 C7 C6 . . 119.2(3) no
O2 C8 C7 . . 124.7(3) no
O2 C8 C9 . . 116.4(2) no
C7 C8 C9 . . 118.9(3) no
N1 C9 C8 . . 114.2(2) no
N1 C9 C4 . . 123.7(3) no
C8 C9 C4 . . 122.1(3) no
N2 C10 C11 . . 122.8(4) no
C12 C11 C10 . . 118.6(4) no
C11 C12 C13 . . 121.1(4) no
C12 C13 C14 . . 126.5(4) no
C12 C13 C18 . . 116.6(4) no
C14 C13 C18 . . 116.9(4) no
C15 C14 C13 . . 120.1(4) no
C16 C15 C14 . . 121.7(4) no
C17 C16 C15 . . 120.8(4) no
O3 C17 C16 . . 124.2(4) no
O3 C17 C18 . . 117.8(3) no
C16 C17 C18 . . 118.0(4) no
N2 C18 C17 . . 115.6(3) no
N2 C18 C13 . . 122.1(4) no
C17 C18 C13 . . 122.3(4) no
Cl2 C19 Cl1 . . 111.1(2) no
N1 C1 H1 . . 119.0 no
C2 C1 H1 . . 119.0 no
C3 C2 H2 . . 119.9 no
C1 C2 H2 . . 119.9 no
C2 C3 H3 . . 119.9 no
C4 C3 H3 . . 119.9 no
C6 C5 H5 . . 119.9 no
C4 C5 H5 . . 119.9 no
C5 C6 H6 . . 118.9 no
C7 C6 H6 . . 118.9 no
C8 C7 H7 . . 120.4 no
C6 C7 H7 . . 120.4 no
N2 C10 H10 . . 118.6 no
C11 C10 H10 . . 118.6 no
C12 C11 H11 . . 120.7 no
C10 C11 H11 . . 120.7 no
C11 C12 H12 . . 119.4 no
C13 C12 H12 . . 119.4 no
C15 C14 H14 . . 119.9 no
C13 C14 H14 . . 119.9 no
C16 C15 H15 . . 119.1 no
C14 C15 H15 . . 119.1 no
C17 C16 H16 . . 119.6 no
C15 C16 H16 . . 119.6 no
Cl2 C19 H19a . . 109.4 no
Cl1 C19 H19a . . 109.4 no
Cl2 C19 H19b . . 109.4 no
Cl1 C19 H19b . . 109.4 no
H19a C19 H19b . . 108.0 no

loop_
_geom_bond_atom_site_label_1
_geom_bond_atom_site_label_2
_geom_bond_site_symmetry_2
_geom_bond_distance
_geom_bond_publ_flag
Nb1 O1 . 1.732(3) yes
Nb1 O2 . 2.052(2) yes
Nb1 O2 7_565 2.052(2) no
Nb1 O3 . 2.054(3) yes
Nb1 N1 . 2.366(2) yes
Nb1 N1 7_565 2.366(2) no
Nb1 N2 . 2.386(3) yes
Cl1 C19 . 1.759(4) no
Cl2 C19 . 1.745(4) no
O2 C8 . 1.337(3) no
O3 C17 . 1.342(5) no
N1 C1 . 1.328(4) no
N1 C9 . 1.373(4) no
N2 C10 . 1.321(5) no
N2 C18 . 1.370(5) no
C1 C2 . 1.419(4) no
C2 C3 . 1.358(5) no
C3 C4 . 1.413(5) no
C4 C5 . 1.412(5) no
C4 C9 . 1.417(4) no
C5 C6 . 1.362(5) no
C6 C7 . 1.425(4) no
C7 C8 . 1.372(4) no
C8 C9 . 1.414(4) no
C10 C11 . 1.414(7) no
C11 C12 . 1.362(7) no
C12 C13 . 1.403(6) no
C13 C14 . 1.416(6) no
C13 C18 . 1.424(5) no
C14 C15 . 1.384(7) no
C15 C16 . 1.393(6) no
C16 C17 . 1.376(6) no
C17 C18 . 1.420(6) no
C1 H1 . 0.95 no
C2 H2 . 0.95 no
C3 H3 . 0.95 no
C5 H5 . 0.95 no
C6 H6 . 0.95 no
C7 H7 . 0.95 no
C10 H10 . 0.95 no
C11 H11 . 0.95 no
C12 H12 . 0.95 no
C14 H14 . 0.95 no
C15 H15 . 0.95 no
C16 H16 . 0.95 no
C19 H19a . 0.99 no
C19 H19b . 0.99 no

loop_
_geom_torsion_atom_site_label_1
_geom_torsion_atom_site_label_2
_geom_torsion_atom_site_label_3
_geom_torsion_atom_site_label_4
_geom_torsion_site_symmetry_1
_geom_torsion
_geom_torsion_publ_flag
O1 Nb1 O2 C8 . 74.5(2) no
O2 Nb1 O2 C8 7_565 174.8(2) no
O3 Nb1 O2 C8 . -42.8(3) no
N1 Nb1 O2 C8 7_565 179.5(2) no
N1 Nb1 O2 C8 . -8.1(2) no
N2 Nb1 O2 C8 . -99.4(2) no
O2 Nb1 O3 C17 . -60.50(10) no
O2 Nb1 O3 C17 7_565 60.50(10) no
N1 Nb1 O3 C17 7_565 94.70(10) no
N1 Nb1 O3 C17 . -94.70(10) no
O1 Nb1 N1 C1 . 76.4(3) no
O2 Nb1 N1 C1 . -178.3(3) no
O2 Nb1 N1 C1 7_565 -173.6(2) no
O3 Nb1 N1 C1 . -22.3(2) no
N1 Nb1 N1 C1 7_565 -6.2(4) no
N2 Nb1 N1 C1 . -94.1(3) no
O1 Nb1 N1 C9 . -97.2(2) no
O2 Nb1 N1 C9 . 8.03(17) no
O2 Nb1 N1 C9 7_565 12.7(3) no
O3 Nb1 N1 C9 . 164.1(2) no
N1 Nb1 N1 C9 7_565 -179.90(10) no
N2 Nb1 N1 C9 . 92.2(2) no
O2 Nb1 N2 C10 . -36.60(10) no
O2 Nb1 N2 C10 7_565 36.60(10) no
N1 Nb1 N2 C10 7_565 107.40(10) no
N1 Nb1 N2 C10 . -107.40(10) no
O2 Nb1 N2 C18 . 143.40(10) no
O2 Nb1 N2 C18 7_565 -143.40(10) no
N1 Nb1 N2 C18 7_565 -72.60(10) no
N1 Nb1 N2 C18 . 72.60(10) no
C9 N1 C1 C2 . 0.9(4) no
Nb1 N1 C1 C2 . -172.5(2) no
N1 C1 C2 C3 . 0.4(5) no
C1 C2 C3 C4 . -1.2(5) no
C2 C3 C4 C5 . -178.2(3) no
C2 C3 C4 C9 . 0.7(4) no
C9 C4 C5 C6 . -1.3(5) no
C3 C4 C5 C6 . 177.6(3) no
C4 C5 C6 C7 . 1.3(5) no
C5 C6 C7 C8 . 0.0(5) no
Nb1 O2 C8 C7 . -173.0(2) no
Nb1 O2 C8 C9 . 7.0(4) no
C6 C7 C8 O2 . 178.8(3) no
C6 C7 C8 C9 . -1.1(5) no
C1 N1 C9 C8 . 178.1(2) no
Nb1 N1 C9 C8 . -7.5(3) no
C1 N1 C9 C4 . -1.5(4) no
Nb1 N1 C9 C4 . 172.9(2) no
O2 C8 C9 N1 . 1.5(4) no
C7 C8 C9 N1 . -178.5(3) no
O2 C8 C9 C4 . -178.9(2) no
C7 C8 C9 C4 . 1.1(4) no
C5 C4 C9 N1 . 179.7(3) no
C3 C4 C9 N1 . 0.7(4) no
C5 C4 C9 C8 . 0.1(4) no
C3 C4 C9 C8 . -178.9(3) no
